data_7104226
loop_
_publ_author_name
'Huang, Kewei'
'Wu, Huazhou'
'Shi, Mei'
'Li, Fuyou'
'Yi, Tao'
'Huang, Chunhui'

_publ_section_title
;
 Reply to comment on 'aggregation-induced phosphorescent emission
 (AIPE) of iridium(III) complexes': origin of the enhanced
 phosphorescence.
;
_journal_issue 10
_journal_name_full 'Chemical communications (Cambridge, England)'
_journal_page_first 1243
_journal_page_last 1245
_journal_paper_doi 10.1039/b816056b
_journal_volume 34
_journal_year 2009
_chemical_formula_moiety 'C34 H27 Ir N2 O2'
_chemical_formula_sum 'C34 H27 Ir N2 O2'
_chemical_formula_weight 687.78
_chemical_name_systematic
;
?
;
_space_group_IT_number 2
_symmetry_cell_setting triclinic
_symmetry_space_group_name_Hall '-P 1'
_symmetry_space_group_name_H-M 'P -1'
_atom_sites_solution_hydrogens geom
_atom_sites_solution_primary direct
_atom_sites_solution_secondary difmap
_audit_creation_method SHELXL-97
_cell_angle_alpha 73.15(3)
_cell_angle_beta 89.88(3)
_cell_angle_gamma 79.57(3)
_cell_formula_units_Z 4
_cell_length_a 10.983(2)
_cell_length_b 14.347(3)
_cell_length_c 17.691(4)
_cell_measurement_reflns_used 7382
_cell_measurement_temperature 113(2)
_cell_measurement_theta_max 27.5
_cell_measurement_theta_min 1.9
_cell_volume 2620.1(9)
_computing_cell_refinement Crystalclear
_computing_data_collection 'Crystalclear(Rigaku/MSC Inc., 2005)'
_computing_data_reduction Crystalclear
_computing_molecular_graphics 'Bruker SHELXTL'
_computing_publication_material 'Bruker SHELXTL'
_computing_structure_refinement 'SHELXL-97 (Sheldrick, 1997)'
_computing_structure_solution 'SHELXS-97 (Sheldrick, 1990)'
_diffrn_ambient_temperature 113(2)
_diffrn_detector_area_resol_mean 7.31
_diffrn_measured_fraction_theta_full 0.973
_diffrn_measured_fraction_theta_max 0.973
_diffrn_measurement_device_type 'Rigaku Saturn CCD area detector'
_diffrn_measurement_method '\w and \f scans'
_diffrn_radiation_monochromator confocal
_diffrn_radiation_source 'rotating anode'
_diffrn_radiation_type MoK\a
_diffrn_radiation_wavelength 0.71073
_diffrn_reflns_av_R_equivalents 0.0428
_diffrn_reflns_av_sigmaI/netI 0.0777
_diffrn_reflns_limit_h_max 13
_diffrn_reflns_limit_h_min -14
_diffrn_reflns_limit_k_max 18
_diffrn_reflns_limit_k_min -13
_diffrn_reflns_limit_l_max 22
_diffrn_reflns_limit_l_min -20
_diffrn_reflns_number 18313
_diffrn_reflns_theta_full 27.52
_diffrn_reflns_theta_max 27.52
_diffrn_reflns_theta_min 1.63
_diffrn_standards_decay_% 0
_diffrn_standards_interval_count 0
_diffrn_standards_interval_time 0
_diffrn_standards_number 0
_exptl_absorpt_coefficient_mu 5.131
_exptl_absorpt_correction_T_max 0.6279
_exptl_absorpt_correction_T_min 0.4586
_exptl_absorpt_correction_type multi-scan
_exptl_absorpt_process_details crystalclear
_exptl_crystal_colour red
_exptl_crystal_density_diffrn 1.744
_exptl_crystal_density_method 'not measured'
_exptl_crystal_description prism
_exptl_crystal_F_000 1352
_exptl_crystal_size_max 0.18
_exptl_crystal_size_mid 0.12
_exptl_crystal_size_min 0.10
_refine_diff_density_max 9.259
_refine_diff_density_min -2.682
_refine_diff_density_rms 0.252
_refine_ls_extinction_method none
_refine_ls_goodness_of_fit_ref 1.042
_refine_ls_hydrogen_treatment constr
_refine_ls_matrix_type full
_refine_ls_number_parameters 724
_refine_ls_number_reflns 11745
_refine_ls_number_restraints 30
_refine_ls_restrained_S_all 1.041
_refine_ls_R_factor_all 0.0802
_refine_ls_R_factor_gt 0.0685
_refine_ls_shift/su_max 0.002
_refine_ls_shift/su_mean 0.000
_refine_ls_structure_factor_coef Fsqd
_refine_ls_weighting_details 'calc w=1/[\s^2^(Fo^2^)+(0.0971P)^2^+24.3368P] where P=(Fo^2^+2Fc^2^)/3'
_refine_ls_weighting_scheme calc
_refine_ls_wR_factor_gt 0.1803
_refine_ls_wR_factor_ref 0.1877
_reflns_number_gt 9041
_reflns_number_total 11745
_reflns_threshold_expression >2sigma(I)
_cod_data_source_file b816056b.txt
_cod_data_source_block r80728h
_cod_depositor_comments
;
The following automatic conversions were performed:
'_symmetry_cell_setting' value 'Triclinic' changed to 'triclinic'
according to '/home/saulius/struct/CIF-dictionaries/cif_core.dic'
dictionary named 'cif_core.dic' version 2.4.1 from 2010-06-29.

Automatic conversion script
Id: cif_fix_enum 1527 2010-12-29 10:47:43Z saulius 
;
_cod_original_sg_symbol_H-M P-1
_cod_database_code 7104226

loop_
_symmetry_equiv_pos_as_xyz
'x, y, z'
'-x, -y, -z'

loop_
_atom_site_label
_atom_site_type_symbol
_atom_site_fract_x
_atom_site_fract_y
_atom_site_fract_z
_atom_site_U_iso_or_equiv
_atom_site_adp_type
_atom_site_occupancy
_atom_site_symmetry_multiplicity
_atom_site_calc_flag
_atom_site_refinement_flags
_atom_site_disorder_assembly
_atom_site_disorder_group
Ir1 Ir 0.38533(3) 0.24772(3) 1.00751(2) 0.02419(12) Uani 1 1 d . . .
Ir2 Ir 0.88200(3) 0.25673(3) 0.37150(2) 0.02600(12) Uani 1 1 d . . .
O1 O 0.4491(7) 0.2167(5) 0.9022(4) 0.0310(15) Uani 1 1 d . . .
O2 O 0.4817(6) 0.3686(5) 0.9733(4) 0.0271(14) Uani 1 1 d . . .
O3 O 0.9434(7) 0.2263(6) 0.4917(4) 0.0335(16) Uani 1 1 d . . .
O4 O 0.9795(7) 0.3774(5) 0.3490(5) 0.0317(16) Uani 1 1 d . . .
N1 N 0.2229(8) 0.3218(7) 0.9457(5) 0.0312(18) Uani 1 1 d . . .
N2 N 0.5392(7) 0.1676(6) 1.0765(5) 0.0248(16) Uani 1 1 d . . .
N3 N 1.0349(8) 0.1727(6) 0.3415(5) 0.0273(17) Uani 1 1 d . . .
N4 N 0.7200(8) 0.3358(6) 0.3939(5) 0.0286(17) Uani 1 1 d . . .
C1 C 0.5116(10) 0.2657(8) 0.8495(6) 0.031(2) Uani 1 1 d . . .
C2 C 0.5246(9) 0.2312(8) 0.7766(6) 0.029(2) Uani 1 1 d . . .
C3 C 0.4553(11) 0.1640(9) 0.7650(7) 0.038(2) Uani 1 1 d . . .
H3 H 0.4020 0.1376 0.8046 0.046 Uiso 1 1 calc R . .
C4 C 0.4625(12) 0.1348(9) 0.6967(7) 0.042(3) Uani 1 1 d . . .
H4 H 0.4126 0.0904 0.6890 0.051 Uiso 1 1 calc R . .
C5 C 0.5432(11) 0.1707(9) 0.6399(6) 0.037(2) Uani 1 1 d . . .
H5 H 0.5482 0.1514 0.5928 0.044 Uiso 1 1 calc R . .
C6 C 0.6164(12) 0.2345(9) 0.6518(7) 0.041(3) Uani 1 1 d . . .
H6 H 0.6719 0.2580 0.6126 0.049 Uiso 1 1 calc R . .
C7 C 0.6113(11) 0.2652(9) 0.7188(7) 0.035(2) Uani 1 1 d . . .
C8 C 0.6949(14) 0.3255(11) 0.7384(8) 0.052(4) Uani 1 1 d . . .
H8A H 0.7273 0.3631 0.6889 0.063 Uiso 1 1 calc R . .
H8B H 0.7664 0.2804 0.7719 0.063 Uiso 1 1 calc R . .
C9 C 0.6346(13) 0.3977(10) 0.7812(7) 0.045(3) Uani 1 1 d . . .
H9A H 0.5750 0.4515 0.7442 0.054 Uiso 1 1 calc R . .
H9B H 0.6990 0.4280 0.7991 0.054 Uiso 1 1 calc R . .
C10 C 0.5664(10) 0.3469(8) 0.8530(6) 0.032(2) Uani 1 1 d . . .
C11 C 0.5478(9) 0.3921(7) 0.9139(6) 0.028(2) Uani 1 1 d . . .
C12 C 0.6069(10) 0.4800(8) 0.9100(7) 0.034(2) Uani 1 1 d . . .
H12A H 0.5799 0.5067 0.9537 0.051 Uiso 1 1 calc R . .
H12B H 0.5819 0.5312 0.8595 0.051 Uiso 1 1 calc R . .
H12C H 0.6973 0.4594 0.9143 0.051 Uiso 1 1 calc R . .
C13 C 0.2044(11) 0.4156(9) 0.9005(7) 0.040(3) Uani 1 1 d . . .
H13 H 0.2710 0.4506 0.8954 0.048 Uiso 1 1 calc R . .
C14 C 0.0914(11) 0.4645(10) 0.8603(8) 0.046(3) Uani 1 1 d . . .
H14 H 0.0810 0.5311 0.8275 0.055 Uiso 1 1 calc R . .
C15 C -0.0043(11) 0.4137(9) 0.8694(7) 0.042(3) Uani 1 1 d . . .
H15 H -0.0826 0.4456 0.8430 0.050 Uiso 1 1 calc R . .
C16 C 0.0117(10) 0.3165(8) 0.9167(6) 0.032(2) Uani 1 1 d . . .
H16 H -0.0555 0.2820 0.9243 0.039 Uiso 1 1 calc R . .
C17 C 0.1286(9) 0.2699(8) 0.9531(6) 0.029(2) Uani 1 1 d . . .
C18 C 0.1627(9) 0.1678(8) 1.0046(6) 0.028(2) Uani 1 1 d . . .
C19 C 0.0807(10) 0.1019(8) 1.0231(6) 0.031(2) Uani 1 1 d . . .
H19 H -0.0020 0.1225 1.0009 0.037 Uiso 1 1 calc R . .
C20 C 0.1182(10) 0.0063(8) 1.0734(6) 0.032(2) Uani 1 1 d . . .
H20 H 0.0615 -0.0380 1.0864 0.039 Uiso 1 1 calc R . .
C21 C 0.2406(10) -0.0236(7) 1.1045(6) 0.030(2) Uani 1 1 d . . .
H21 H 0.2679 -0.0889 1.1385 0.036 Uiso 1 1 calc R . .
C22 C 0.3229(10) 0.0427(8) 1.0856(6) 0.031(2) Uani 1 1 d . . .
H22 H 0.4058 0.0208 1.1072 0.037 Uiso 1 1 calc R . .
C23 C 0.2879(10) 0.1397(8) 1.0363(6) 0.029(2) Uani 1 1 d . . .
C24 C 0.6322(10) 0.1107(8) 1.0532(7) 0.032(2) Uani 1 1 d . . .
H24 H 0.6287 0.1072 1.0004 0.038 Uiso 1 1 calc R . .
C25 C 0.7329(10) 0.0567(9) 1.1023(7) 0.036(2) Uani 1 1 d . . .
H25 H 0.7973 0.0157 1.0845 0.043 Uiso 1 1 calc R . .
C26 C 0.7380(10) 0.0636(9) 1.1786(7) 0.038(2) Uani 1 1 d . . .
H26 H 0.8077 0.0285 1.2134 0.045 Uiso 1 1 calc R . .
C27 C 0.6424(10) 0.1212(8) 1.2041(6) 0.033(2) Uani 1 1 d . . .
H27 H 0.6451 0.1248 1.2568 0.040 Uiso 1 1 calc R . .
C28 C 0.5415(9) 0.1743(8) 1.1524(6) 0.0261(19) Uani 1 1 d . . .
C29 C 0.4326(9) 0.2342(7) 1.1710(7) 0.029(2) Uani 1 1 d . . .
C30 C 0.4171(9) 0.2512(8) 1.2454(6) 0.029(2) Uani 1 1 d . . .
H30 H 0.4824 0.2259 1.2853 0.035 Uiso 1 1 calc R . .
C31 C 0.3048(10) 0.3058(8) 1.2602(7) 0.034(2) Uani 1 1 d . . .
H31 H 0.2928 0.3164 1.3105 0.041 Uiso 1 1 calc R . .
C32 C 0.2104(10) 0.3445(8) 1.2000(7) 0.032(2) Uani 1 1 d . . .
H32 H 0.1336 0.3804 1.2099 0.039 Uiso 1 1 calc R . .
C33 C 0.2286(10) 0.3308(8) 1.1261(7) 0.031(2) Uani 1 1 d . . .
H33 H 0.1648 0.3601 1.0856 0.037 Uiso 1 1 calc R . .
C34 C 0.3398(9) 0.2742(7) 1.1092(6) 0.027(2) Uani 1 1 d . . .
C35 C 1.0158(9) 0.2691(7) 0.5208(6) 0.0257(19) Uani 1 1 d . A .
C36 C 1.0317(9) 0.2342(7) 0.6085(6) 0.027(2) Uani 1 1 d . A .
C37 C 0.9608(11) 0.1671(10) 0.6518(7) 0.041(3) Uani 1 1 d . . .
H37 H 0.9052 0.1431 0.6243 0.049 Uiso 1 1 calc R . .
C38 C 0.9696(12) 0.1348(9) 0.7340(7) 0.041(3) Uani 1 1 d . . .
H38 H 0.9229 0.0876 0.7625 0.049 Uiso 1 1 calc R . .
C39 C 1.0491(11) 0.1733(9) 0.7739(7) 0.039(3) Uani 1 1 d . . .
H39 H 1.0545 0.1543 0.8301 0.047 Uiso 1 1 calc R . .
C40 C 1.1195(13) 0.2390(10) 0.7311(8) 0.046(3) Uani 1 1 d . A .
H40 H 1.1729 0.2648 0.7586 0.055 Uiso 1 1 calc R . .
C41 C 1.1145(10) 0.2686(8) 0.6485(6) 0.032(2) Uani 1 1 d D . .
C42 C 1.2079(14) 0.3237(14) 0.6011(9) 0.038(5) Uani 0.69(3) 1 d PDU A 1
H42A H 1.2769 0.2757 0.5897 0.045 Uiso 0.69(3) 1 calc PR A 1
H42B H 1.2427 0.3608 0.6324 0.045 Uiso 0.69(3) 1 calc PR A 1
C43 C 1.1472(17) 0.3960(12) 0.5235(9) 0.042(5) Uani 0.69(3) 1 d PDU A 1
H43A H 1.0890 0.4509 0.5349 0.050 Uiso 0.69(3) 1 calc PR A 1
H43B H 1.2119 0.4248 0.4905 0.050 Uiso 0.69(3) 1 calc PR A 1
C42' C 1.161(3) 0.3596(17) 0.6027(14) 0.023(8) Uani 0.31(3) 1 d PDU A 2
H42C H 1.2349 0.3673 0.6307 0.028 Uiso 0.31(3) 1 calc PR A 2
H42D H 1.0961 0.4195 0.5958 0.028 Uiso 0.31(3) 1 calc PR A 2
C43' C 1.1947(18) 0.345(3) 0.5224(14) 0.027(9) Uani 0.31(3) 1 d PDU A 2
H43C H 1.2364 0.3988 0.4921 0.032 Uiso 0.31(3) 1 calc PR A 2
H43D H 1.2521 0.2809 0.5300 0.032 Uiso 0.31(3) 1 calc PR A 2
C44 C 1.0777(10) 0.3463(9) 0.4777(6) 0.037(2) Uani 1 1 d D . .
C45 C 1.0515(9) 0.3947(8) 0.3964(6) 0.029(2) Uani 1 1 d . A .
C46 C 1.1113(12) 0.4846(9) 0.3583(8) 0.042(3) Uani 1 1 d . . .
H46A H 1.0659 0.5236 0.3082 0.063 Uiso 1 1 calc R A .
H46B H 1.1978 0.4618 0.3483 0.063 Uiso 1 1 calc R . .
H46C H 1.1086 0.5258 0.3941 0.063 Uiso 1 1 calc R . .
C47 C 1.1276(9) 0.1141(8) 0.3935(6) 0.031(2) Uani 1 1 d . . .
H47 H 1.1249 0.1133 0.4474 0.037 Uiso 1 1 calc R . .
C48 C 1.2250(11) 0.0559(9) 0.3706(7) 0.038(2) Uani 1 1 d . . .
H48 H 1.2878 0.0141 0.4084 0.045 Uiso 1 1 calc R . .
C49 C 1.2312(11) 0.0588(9) 0.2916(7) 0.038(2) Uani 1 1 d . . .
H49 H 1.2989 0.0199 0.2745 0.046 Uiso 1 1 calc R . .
C50 C 1.1373(10) 0.1190(8) 0.2380(6) 0.031(2) Uani 1 1 d . . .
H50 H 1.1403 0.1214 0.1838 0.038 Uiso 1 1 calc R . .
C51 C 1.0387(9) 0.1761(7) 0.2631(6) 0.0234(18) Uani 1 1 d . . .
C52 C 0.9274(9) 0.2410(6) 0.2143(5) 0.0208(17) Uani 1 1 d . . .
C53 C 0.9173(10) 0.2585(8) 0.1330(7) 0.033(2) Uani 1 1 d . . .
H53 H 0.9858 0.2357 0.1059 0.040 Uiso 1 1 calc R . .
C54 C 0.8083(11) 0.3087(8) 0.0921(7) 0.036(2) Uani 1 1 d . . .
H54 H 0.7967 0.3144 0.0376 0.043 Uiso 1 1 calc R . .
C55 C 0.7114(9) 0.3527(7) 0.1324(6) 0.029(2) Uani 1 1 d . . .
H55 H 0.6370 0.3912 0.1041 0.035 Uiso 1 1 calc R . .
C56 C 0.7269(10) 0.3387(8) 0.2146(6) 0.030(2) Uani 1 1 d . . .
H56 H 0.6601 0.3652 0.2411 0.037 Uiso 1 1 calc R . .
C57 C 0.8373(9) 0.2872(7) 0.2582(6) 0.029(2) Uani 1 1 d . . .
C58 C 0.7012(11) 0.4328(9) 0.3904(8) 0.040(3) Uani 1 1 d . . .
H58 H 0.7692 0.4663 0.3790 0.049 Uiso 1 1 calc R . .
C59 C 0.5911(12) 0.4845(9) 0.4024(8) 0.046(3) Uani 1 1 d . . .
H59 H 0.5802 0.5537 0.3954 0.055 Uiso 1 1 calc R . .
C60 C 0.4923(11) 0.4329(10) 0.4255(8) 0.044(3) Uani 1 1 d . . .
H60 H 0.4155 0.4658 0.4383 0.053 Uiso 1 1 calc R . .
C61 C 0.5096(10) 0.3335(9) 0.4293(7) 0.037(2) Uani 1 1 d . . .
H61 H 0.4428 0.2989 0.4422 0.044 Uiso 1 1 calc R . .
C62 C 0.6243(9) 0.2836(8) 0.4143(6) 0.029(2) Uani 1 1 d . . .
C63 C 0.6585(10) 0.1808(8) 0.4147(6) 0.029(2) Uani 1 1 d . . .
C64 C 0.5738(11) 0.1158(9) 0.4294(6) 0.035(2) Uani 1 1 d . . .
H64 H 0.4912 0.1377 0.4414 0.042 Uiso 1 1 calc R . .
C65 C 0.6118(10) 0.0192(9) 0.4264(7) 0.035(2) Uani 1 1 d . . .
H65 H 0.5546 -0.0249 0.4357 0.042 Uiso 1 1 calc R . .
C66 C 0.7347(11) -0.0135(8) 0.4096(6) 0.036(2) Uani 1 1 d . . .
H66 H 0.7612 -0.0801 0.4092 0.043 Uiso 1 1 calc R . .
C67 C 0.8171(10) 0.0516(8) 0.3937(6) 0.031(2) Uani 1 1 d . . .
H67 H 0.8992 0.0286 0.3815 0.037 Uiso 1 1 calc R . .
C68 C 0.7833(9) 0.1507(7) 0.3951(6) 0.028(2) Uani 1 1 d . . .

loop_
_atom_site_aniso_label
_atom_site_aniso_U_11
_atom_site_aniso_U_22
_atom_site_aniso_U_33
_atom_site_aniso_U_23
_atom_site_aniso_U_13
_atom_site_aniso_U_12
Ir1 0.0280(2) 0.0252(2) 0.02140(19) -0.00873(14) 0.00183(13) -0.00699(14)
Ir2 0.0304(2) 0.0277(2) 0.0235(2) -0.01102(15) 0.00234(14) -0.00888(15)
O1 0.045(4) 0.032(4) 0.020(3) -0.011(3) 0.009(3) -0.013(3)
O2 0.029(3) 0.026(3) 0.030(4) -0.012(3) 0.004(3) -0.008(3)
O3 0.047(4) 0.033(4) 0.027(4) -0.013(3) -0.004(3) -0.016(3)
O4 0.034(4) 0.032(4) 0.036(4) -0.014(3) 0.006(3) -0.015(3)
N1 0.031(4) 0.029(4) 0.034(5) -0.011(4) -0.002(4) -0.007(4)
N2 0.026(4) 0.027(4) 0.024(4) -0.013(3) 0.002(3) -0.001(3)
N3 0.029(4) 0.032(4) 0.022(4) -0.007(3) 0.002(3) -0.009(3)
N4 0.031(4) 0.031(4) 0.029(4) -0.013(3) 0.001(3) -0.012(4)
C1 0.034(5) 0.032(5) 0.028(5) -0.010(4) 0.002(4) -0.007(4)
C2 0.034(5) 0.028(5) 0.024(5) -0.008(4) 0.003(4) -0.006(4)
C3 0.040(6) 0.041(6) 0.036(6) -0.011(5) 0.001(5) -0.012(5)
C4 0.054(7) 0.044(7) 0.039(7) -0.026(5) 0.004(5) -0.015(6)
C5 0.056(7) 0.038(6) 0.023(5) -0.015(4) 0.012(5) -0.016(5)
C6 0.057(7) 0.039(6) 0.029(6) -0.014(5) 0.012(5) -0.011(5)
C7 0.043(6) 0.038(6) 0.029(5) -0.017(4) 0.011(4) -0.008(5)
C8 0.072(9) 0.060(8) 0.049(8) -0.037(7) 0.031(7) -0.042(7)
C9 0.064(8) 0.044(7) 0.033(6) -0.015(5) 0.015(5) -0.023(6)
C10 0.039(5) 0.034(5) 0.028(5) -0.016(4) 0.010(4) -0.012(4)
C11 0.032(5) 0.025(5) 0.026(5) -0.009(4) 0.001(4) -0.005(4)
C12 0.035(5) 0.034(5) 0.038(6) -0.017(5) -0.003(4) -0.010(4)
C13 0.038(6) 0.041(6) 0.040(7) -0.006(5) 0.001(5) -0.013(5)
C14 0.045(6) 0.046(7) 0.039(7) 0.000(5) -0.007(5) -0.008(6)
C15 0.043(6) 0.041(6) 0.035(6) -0.003(5) -0.007(5) -0.007(5)
C16 0.029(5) 0.037(6) 0.029(5) -0.005(4) 0.004(4) -0.009(4)
C17 0.033(5) 0.033(5) 0.024(5) -0.010(4) -0.003(4) -0.011(4)
C18 0.031(5) 0.035(5) 0.022(5) -0.015(4) 0.004(4) -0.007(4)
C19 0.039(5) 0.036(5) 0.023(5) -0.015(4) 0.004(4) -0.013(4)
C20 0.045(6) 0.030(5) 0.030(5) -0.013(4) 0.005(4) -0.021(5)
C21 0.046(6) 0.020(4) 0.028(5) -0.012(4) 0.004(4) -0.008(4)
C22 0.039(5) 0.034(5) 0.024(5) -0.013(4) -0.001(4) -0.010(4)
C23 0.036(5) 0.031(5) 0.029(5) -0.018(4) 0.004(4) -0.012(4)
C24 0.036(5) 0.030(5) 0.031(5) -0.013(4) 0.005(4) -0.005(4)
C25 0.034(5) 0.040(6) 0.037(6) -0.024(5) 0.003(4) 0.004(5)
C26 0.037(6) 0.037(6) 0.037(6) -0.011(5) -0.004(5) -0.003(5)
C27 0.037(5) 0.037(6) 0.027(5) -0.013(4) -0.004(4) -0.004(5)
C28 0.026(4) 0.034(5) 0.019(4) -0.007(4) 0.000(3) -0.010(4)
C29 0.026(5) 0.026(5) 0.041(6) -0.015(4) 0.002(4) -0.009(4)
C30 0.032(5) 0.039(6) 0.021(5) -0.018(4) 0.007(4) 0.000(4)
C31 0.038(5) 0.032(5) 0.033(6) -0.012(4) -0.002(4) -0.007(4)
C32 0.032(5) 0.037(6) 0.035(6) -0.020(5) 0.012(4) -0.007(4)
C33 0.030(5) 0.029(5) 0.035(6) -0.010(4) 0.009(4) -0.007(4)
C34 0.029(5) 0.033(5) 0.031(5) -0.025(4) 0.012(4) -0.012(4)
C35 0.032(5) 0.024(4) 0.026(5) -0.013(4) 0.003(4) -0.007(4)
C36 0.025(4) 0.030(5) 0.031(5) -0.015(4) 0.006(4) -0.007(4)
C37 0.052(7) 0.056(7) 0.025(5) -0.016(5) 0.006(5) -0.031(6)
C38 0.053(7) 0.049(7) 0.026(6) -0.011(5) 0.009(5) -0.024(6)
C39 0.047(6) 0.042(6) 0.025(5) -0.011(5) -0.002(5) -0.002(5)
C40 0.063(8) 0.045(7) 0.038(7) -0.021(5) -0.005(6) -0.018(6)
C41 0.041(6) 0.031(5) 0.026(5) -0.006(4) -0.005(4) -0.014(4)
C42 0.036(7) 0.042(8) 0.037(7) -0.010(6) -0.002(6) -0.015(6)
C43 0.046(8) 0.038(8) 0.043(8) -0.011(6) 0.007(6) -0.014(6)
C42' 0.028(11) 0.019(11) 0.025(11) -0.009(8) -0.001(8) -0.006(8)
C43' 0.024(11) 0.028(12) 0.029(11) -0.004(8) 0.002(8) -0.013(8)
C44 0.035(5) 0.051(7) 0.027(5) -0.009(5) -0.002(4) -0.019(5)
C45 0.031(5) 0.035(5) 0.027(5) -0.016(4) 0.011(4) -0.011(4)
C46 0.051(7) 0.044(6) 0.043(7) -0.021(5) 0.018(5) -0.027(6)
C47 0.035(5) 0.036(5) 0.022(5) -0.009(4) -0.002(4) -0.010(4)
C48 0.039(6) 0.041(6) 0.029(6) -0.006(5) -0.002(4) 0.000(5)
C49 0.036(6) 0.040(6) 0.041(6) -0.019(5) -0.001(5) -0.003(5)
C50 0.035(5) 0.036(5) 0.028(5) -0.011(4) 0.006(4) -0.014(4)
C51 0.031(5) 0.023(4) 0.019(4) -0.008(3) -0.002(4) -0.011(4)
C52 0.031(5) 0.020(4) 0.015(4) -0.009(3) 0.002(3) -0.009(4)
C53 0.043(6) 0.033(5) 0.037(6) -0.027(5) 0.010(5) -0.015(5)
C54 0.047(6) 0.039(6) 0.024(5) -0.007(4) -0.005(4) -0.019(5)
C55 0.029(5) 0.025(5) 0.031(5) -0.006(4) 0.001(4) -0.003(4)
C56 0.032(5) 0.032(5) 0.031(5) -0.012(4) 0.002(4) -0.008(4)
C57 0.035(5) 0.024(5) 0.030(5) -0.011(4) 0.002(4) -0.008(4)
C58 0.043(6) 0.034(6) 0.054(7) -0.026(5) 0.005(5) -0.012(5)
C59 0.051(7) 0.038(6) 0.057(8) -0.025(6) 0.000(6) -0.010(5)
C60 0.034(6) 0.049(7) 0.055(8) -0.026(6) 0.005(5) -0.002(5)
C61 0.030(5) 0.052(7) 0.032(6) -0.014(5) 0.007(4) -0.016(5)
C62 0.034(5) 0.036(5) 0.022(5) -0.013(4) -0.001(4) -0.013(4)
C63 0.039(5) 0.033(5) 0.020(5) -0.012(4) -0.003(4) -0.009(4)
C64 0.039(6) 0.045(6) 0.024(5) -0.012(4) 0.006(4) -0.013(5)
C65 0.039(6) 0.040(6) 0.030(5) -0.009(4) 0.005(4) -0.021(5)
C66 0.053(6) 0.030(5) 0.028(5) -0.009(4) 0.000(5) -0.014(5)
C67 0.040(5) 0.028(5) 0.025(5) -0.007(4) 0.002(4) -0.010(4)
C68 0.035(5) 0.027(5) 0.022(5) -0.005(4) -0.003(4) -0.011(4)

loop_
_atom_type_symbol
_atom_type_description
_atom_type_scat_dispersion_real
_atom_type_scat_dispersion_imag
_atom_type_scat_source
C C 0.0033 0.0016 'International Tables Vol C Tables 4.2.6.8 and 6.1.1.4'
H H 0.0000 0.0000 'International Tables Vol C Tables 4.2.6.8 and 6.1.1.4'
N N 0.0061 0.0033 'International Tables Vol C Tables 4.2.6.8 and 6.1.1.4'
O O 0.0106 0.0060 'International Tables Vol C Tables 4.2.6.8 and 6.1.1.4'
Ir Ir -1.4442 7.9887 'International Tables Vol C Tables 4.2.6.8 and 6.1.1.4'

loop_
_geom_angle_atom_site_label_1
_geom_angle_atom_site_label_2
_geom_angle_atom_site_label_3
_geom_angle
_geom_angle_site_symmetry_1
_geom_angle_site_symmetry_3
_geom_angle_publ_flag
C23 Ir1 C34 87.5(4) . . ?
C23 Ir1 N1 80.8(4) . . ?
C34 Ir1 N1 96.5(4) . . ?
C23 Ir1 N2 95.3(4) . . ?
C34 Ir1 N2 80.4(4) . . ?
N1 Ir1 N2 175.2(4) . . ?
C23 Ir1 O1 94.6(3) . . ?
C34 Ir1 O1 175.4(3) . . ?
N1 Ir1 O1 87.8(3) . . ?
N2 Ir1 O1 95.3(3) . . ?
C23 Ir1 O2 177.1(4) . . ?
C34 Ir1 O2 92.7(3) . . ?
N1 Ir1 O2 96.3(3) . . ?
N2 Ir1 O2 87.6(3) . . ?
O1 Ir1 O2 85.4(3) . . ?
C57 Ir2 C68 89.7(4) . . ?
C57 Ir2 N4 93.9(4) . . ?
C68 Ir2 N4 81.5(4) . . ?
C57 Ir2 N3 81.7(4) . . ?
C68 Ir2 N3 94.9(4) . . ?
N4 Ir2 N3 174.3(3) . . ?
C57 Ir2 O3 175.8(4) . . ?
C68 Ir2 O3 93.8(3) . . ?
N4 Ir2 O3 89.1(3) . . ?
N3 Ir2 O3 95.5(3) . . ?
C57 Ir2 O4 91.4(4) . . ?
C68 Ir2 O4 176.2(4) . . ?
N4 Ir2 O4 94.8(3) . . ?
N3 Ir2 O4 88.9(3) . . ?
O3 Ir2 O4 85.4(3) . . ?
C1 O1 Ir1 128.2(7) . . ?
C11 O2 Ir1 128.4(6) . . ?
C35 O3 Ir2 128.5(7) . . ?
C45 O4 Ir2 127.3(7) . . ?
C13 N1 C17 119.5(9) . . ?
C13 N1 Ir1 124.2(8) . . ?
C17 N1 Ir1 116.2(7) . . ?
C24 N2 C28 120.2(9) . . ?
C24 N2 Ir1 124.8(7) . . ?
C28 N2 Ir1 115.1(6) . . ?
C47 N3 C51 119.8(9) . . ?
C47 N3 Ir2 124.4(7) . . ?
C51 N3 Ir2 115.8(6) . . ?
C58 N4 C62 119.5(9) . . ?
C58 N4 Ir2 124.8(8) . . ?
C62 N4 Ir2 115.7(7) . . ?
O1 C1 C10 127.0(10) . . ?
O1 C1 C2 113.9(9) . . ?
C10 C1 C2 119.1(9) . . ?
C3 C2 C7 118.8(10) . . ?
C3 C2 C1 120.7(10) . . ?
C7 C2 C1 120.5(10) . . ?
C4 C3 C2 121.3(11) . . ?
C4 C3 H3 119.4 . . ?
C2 C3 H3 119.4 . . ?
C3 C4 C5 119.5(11) . . ?
C3 C4 H4 120.2 . . ?
C5 C4 H4 120.2 . . ?
C6 C5 C4 120.0(10) . . ?
C6 C5 H5 120.0 . . ?
C4 C5 H5 120.0 . . ?
C7 C6 C5 121.9(11) . . ?
C7 C6 H6 119.0 . . ?
C5 C6 H6 119.0 . . ?
C6 C7 C2 118.4(11) . . ?
C6 C7 C8 124.4(11) . . ?
C2 C7 C8 117.1(10) . . ?
C7 C8 C9 114.2(11) . . ?
C7 C8 H8A 108.7 . . ?
C9 C8 H8A 108.7 . . ?
C7 C8 H8B 108.7 . . ?
C9 C8 H8B 108.7 . . ?
H8A C8 H8B 107.6 . . ?
C8 C9 C10 111.9(10) . . ?
C8 C9 H9A 109.2 . . ?
C10 C9 H9A 109.2 . . ?
C8 C9 H9B 109.2 . . ?
C10 C9 H9B 109.2 . . ?
H9A C9 H9B 107.9 . . ?
C11 C10 C1 123.5(10) . . ?
C11 C10 C9 117.5(10) . . ?
C1 C10 C9 118.4(9) . . ?
O2 C11 C10 127.1(10) . . ?
O2 C11 C12 114.0(9) . . ?
C10 C11 C12 118.9(9) . . ?
C11 C12 H12A 109.5 . . ?
C11 C12 H12B 109.5 . . ?
H12A C12 H12B 109.5 . . ?
C11 C12 H12C 109.5 . . ?
H12A C12 H12C 109.5 . . ?
H12B C12 H12C 109.5 . . ?
N1 C13 C14 122.7(11) . . ?
N1 C13 H13 118.7 . . ?
C14 C13 H13 118.7 . . ?
C15 C14 C13 118.0(12) . . ?
C15 C14 H14 121.0 . . ?
C13 C14 H14 121.0 . . ?
C14 C15 C16 120.7(11) . . ?
C14 C15 H15 119.7 . . ?
C16 C15 H15 119.7 . . ?
C15 C16 C17 118.8(10) . . ?
C15 C16 H16 120.6 . . ?
C17 C16 H16 120.6 . . ?
N1 C17 C16 120.2(10) . . ?
N1 C17 C18 113.3(9) . . ?
C16 C17 C18 126.4(10) . . ?
C19 C18 C23 121.4(10) . . ?
C19 C18 C17 123.6(9) . . ?
C23 C18 C17 114.9(9) . . ?
C20 C19 C18 120.9(10) . . ?
C20 C19 H19 119.5 . . ?
C18 C19 H19 119.5 . . ?
C19 C20 C21 118.9(10) . . ?
C19 C20 H20 120.5 . . ?
C21 C20 H20 120.5 . . ?
C20 C21 C22 120.0(9) . . ?
C20 C21 H21 120.0 . . ?
C22 C21 H21 120.0 . . ?
C23 C22 C21 122.6(10) . . ?
C23 C22 H22 118.7 . . ?
C21 C22 H22 118.7 . . ?
C22 C23 C18 116.1(10) . . ?
C22 C23 Ir1 129.2(8) . . ?
C18 C23 Ir1 114.6(8) . . ?
N2 C24 C25 122.6(10) . . ?
N2 C24 H24 118.7 . . ?
C25 C24 H24 118.7 . . ?
C24 C25 C26 118.2(10) . . ?
C24 C25 H25 120.9 . . ?
C26 C25 H25 120.9 . . ?
C27 C26 C25 120.2(10) . . ?
C27 C26 H26 119.9 . . ?
C25 C26 H26 119.9 . . ?
C26 C27 C28 119.8(10) . . ?
C26 C27 H27 120.1 . . ?
C28 C27 H27 120.1 . . ?
N2 C28 C27 119.1(9) . . ?
N2 C28 C29 114.5(8) . . ?
C27 C28 C29 126.3(10) . . ?
C30 C29 C34 121.8(9) . . ?
C30 C29 C28 123.4(9) . . ?
C34 C29 C28 114.8(9) . . ?
C31 C30 C29 119.7(9) . . ?
C31 C30 H30 120.2 . . ?
C29 C30 H30 120.2 . . ?
C30 C31 C32 119.3(10) . . ?
C30 C31 H31 120.3 . . ?
C32 C31 H31 120.3 . . ?
C33 C32 C31 120.4(10) . . ?
C33 C32 H32 119.8 . . ?
C31 C32 H32 119.8 . . ?
C32 C33 C34 122.0(10) . . ?
C32 C33 H33 119.0 . . ?
C34 C33 H33 119.0 . . ?
C29 C34 C33 116.7(9) . . ?
C29 C34 Ir1 115.0(7) . . ?
C33 C34 Ir1 128.3(8) . . ?
O3 C35 C44 126.6(9) . . ?
O3 C35 C36 114.3(9) . . ?
C44 C35 C36 119.1(9) . . ?
C41 C36 C37 119.3(10) . . ?
C41 C36 C35 121.0(9) . . ?
C37 C36 C35 119.7(9) . . ?
C38 C37 C36 121.7(11) . . ?
C38 C37 H37 119.1 . . ?
C36 C37 H37 119.1 . . ?
C37 C38 C39 118.5(11) . . ?
C37 C38 H38 120.7 . . ?
C39 C38 H38 120.7 . . ?
C40 C39 C38 119.6(11) . . ?
C40 C39 H39 120.2 . . ?
C38 C39 H39 120.2 . . ?
C39 C40 C41 122.0(11) . . ?
C39 C40 H40 119.0 . . ?
C41 C40 H40 119.0 . . ?
C36 C41 C40 118.7(10) . . ?
C36 C41 C42' 116.9(15) . . ?
C40 C41 C42' 121.1(14) . . ?
C36 C41 C42 118.1(11) . . ?
C40 C41 C42 122.5(11) . . ?
C42' C41 C42 25.5(11) . . ?
C41 C42 C43 110.7(12) . . ?
C41 C42 H42A 109.5 . . ?
C43 C42 H42A 109.5 . . ?
C41 C42 H42B 109.5 . . ?
C43 C42 H42B 109.5 . . ?
H42A C42 H42B 108.1 . . ?
C44 C43 C42 112.1(12) . . ?
C44 C43 H43A 109.2 . . ?
C42 C43 H43A 109.2 . . ?
C44 C43 H43B 109.2 . . ?
C42 C43 H43B 109.2 . . ?
H43A C43 H43B 107.9 . . ?
C41 C42' C43' 106.3(19) . . ?
C41 C42' H42C 110.5 . . ?
C43' C42' H42C 110.5 . . ?
C41 C42' H42D 110.5 . . ?
C43' C42' H42D 110.5 . . ?
H42C C42' H42D 108.7 . . ?
C44 C43' C42' 109(2) . . ?
C44 C43' H43C 109.9 . . ?
C42' C43' H43C 109.9 . . ?
C44 C43' H43D 109.9 . . ?
C42' C43' H43D 109.9 . . ?
H43C C43' H43D 108.3 . . ?
C45 C44 C35 122.3(9) . . ?
C45 C44 C43' 124.3(14) . . ?
C35 C44 C43' 110.8(15) . . ?
C45 C44 C43 117.1(10) . . ?
C35 C44 C43 118.6(10) . . ?
C43' C44 C43 31.7(12) . . ?
O4 C45 C44 128.9(10) . . ?
O4 C45 C46 113.0(9) . . ?
C44 C45 C46 118.0(10) . . ?
C45 C46 H46A 109.5 . . ?
C45 C46 H46B 109.5 . . ?
H46A C46 H46B 109.5 . . ?
C45 C46 H46C 109.5 . . ?
H46A C46 H46C 109.5 . . ?
H46B C46 H46C 109.5 . . ?
N3 C47 C48 121.8(10) . . ?
N3 C47 H47 119.1 . . ?
C48 C47 H47 119.1 . . ?
C47 C48 C49 119.4(10) . . ?
C47 C48 H48 120.3 . . ?
C49 C48 H48 120.3 . . ?
C50 C49 C48 119.1(10) . . ?
C50 C49 H49 120.4 . . ?
C48 C49 H49 120.4 . . ?
C49 C50 C51 120.2(10) . . ?
C49 C50 H50 119.9 . . ?
C51 C50 H50 119.9 . . ?
N3 C51 C50 119.6(9) . . ?
N3 C51 C52 113.1(8) . . ?
C50 C51 C52 127.2(9) . . ?
C53 C52 C57 123.9(9) . . ?
C53 C52 C51 121.7(9) . . ?
C57 C52 C51 114.3(8) . . ?
C54 C53 C52 119.6(10) . . ?
C54 C53 H53 120.2 . . ?
C52 C53 H53 120.2 . . ?
C53 C54 C55 119.1(10) . . ?
C53 C54 H54 120.4 . . ?
C55 C54 H54 120.4 . . ?
C56 C55 C54 119.9(9) . . ?
C56 C55 H55 120.1 . . ?
C54 C55 H55 120.1 . . ?
C57 C56 C55 122.2(10) . . ?
C57 C56 H56 118.9 . . ?
C55 C56 H56 118.9 . . ?
C56 C57 C52 114.3(9) . . ?
C56 C57 Ir2 130.3(8) . . ?
C52 C57 Ir2 115.1(7) . . ?
C59 C58 N4 123.5(11) . . ?
C59 C58 H58 118.2 . . ?
N4 C58 H58 118.2 . . ?
C58 C59 C60 118.3(11) . . ?
C58 C59 H59 120.8 . . ?
C60 C59 H59 120.8 . . ?
C61 C60 C59 118.9(11) . . ?
C61 C60 H60 120.6 . . ?
C59 C60 H60 120.6 . . ?
C60 C61 C62 120.7(11) . . ?
C60 C61 H61 119.6 . . ?
C62 C61 H61 119.6 . . ?
N4 C62 C61 118.9(10) . . ?
N4 C62 C63 112.9(9) . . ?
C61 C62 C63 128.2(10) . . ?
C64 C63 C68 121.7(10) . . ?
C64 C63 C62 122.6(10) . . ?
C68 C63 C62 115.6(9) . . ?
C65 C64 C63 119.6(10) . . ?
C65 C64 H64 120.2 . . ?
C63 C64 H64 120.2 . . ?
C64 C65 C66 120.1(10) . . ?
C64 C65 H65 120.0 . . ?
C66 C65 H65 120.0 . . ?
C67 C66 C65 120.0(10) . . ?
C67 C66 H66 120.0 . . ?
C65 C66 H66 120.0 . . ?
C66 C67 C68 122.3(10) . . ?
C66 C67 H67 118.8 . . ?
C68 C67 H67 118.8 . . ?
C67 C68 C63 116.3(9) . . ?
C67 C68 Ir2 129.4(8) . . ?
C63 C68 Ir2 114.3(7) . . ?

loop_
_geom_bond_atom_site_label_1
_geom_bond_atom_site_label_2
_geom_bond_distance
_geom_bond_site_symmetry_2
_geom_bond_publ_flag
Ir1 C23 1.987(10) . ?
Ir1 C34 1.989(9) . ?
Ir1 N1 2.039(9) . ?
Ir1 N2 2.039(8) . ?
Ir1 O1 2.126(7) . ?
Ir1 O2 2.133(7) . ?
Ir2 C57 1.966(10) . ?
Ir2 C68 1.973(10) . ?
Ir2 N4 2.034(9) . ?
Ir2 N3 2.047(8) . ?
Ir2 O3 2.129(7) . ?
Ir2 O4 2.138(7) . ?
O1 C1 1.277(13) . ?
O2 C11 1.275(12) . ?
O3 C35 1.278(12) . ?
O4 C45 1.259(12) . ?
N1 C13 1.330(15) . ?
N1 C17 1.367(13) . ?
N2 C24 1.332(13) . ?
N2 C28 1.374(12) . ?
N3 C47 1.355(13) . ?
N3 C51 1.373(12) . ?
N4 C58 1.353(14) . ?
N4 C62 1.387(13) . ?
C1 C10 1.422(15) . ?
C1 C2 1.507(14) . ?
C2 C3 1.389(16) . ?
C2 C7 1.437(15) . ?
C3 C4 1.386(16) . ?
C3 H3 0.9500 . ?
C4 C5 1.387(17) . ?
C4 H4 0.9500 . ?
C5 C6 1.382(17) . ?
C5 H5 0.9500 . ?
C6 C7 1.377(15) . ?
C6 H6 0.9500 . ?
C7 C8 1.474(17) . ?
C8 C9 1.513(17) . ?
C8 H8A 0.9900 . ?
C8 H8B 0.9900 . ?
C9 C10 1.537(16) . ?
C9 H9A 0.9900 . ?
C9 H9B 0.9900 . ?
C10 C11 1.405(14) . ?
C11 C12 1.505(14) . ?
C12 H12A 0.9800 . ?
C12 H12B 0.9800 . ?
C12 H12C 0.9800 . ?
C13 C14 1.392(16) . ?
C13 H13 0.9500 . ?
C14 C15 1.367(18) . ?
C14 H14 0.9500 . ?
C15 C16 1.383(16) . ?
C15 H15 0.9500 . ?
C16 C17 1.397(14) . ?
C16 H16 0.9500 . ?
C17 C18 1.465(14) . ?
C18 C19 1.393(15) . ?
C18 C23 1.428(14) . ?
C19 C20 1.390(15) . ?
C19 H19 0.9500 . ?
C20 C21 1.397(15) . ?
C20 H20 0.9500 . ?
C21 C22 1.400(15) . ?
C21 H21 0.9500 . ?
C22 C23 1.396(15) . ?
C22 H22 0.9500 . ?
C24 C25 1.372(15) . ?
C24 H24 0.9500 . ?
C25 C26 1.382(15) . ?
C25 H25 0.9500 . ?
C26 C27 1.374(15) . ?
C26 H26 0.9500 . ?
C27 C28 1.393(14) . ?
C27 H27 0.9500 . ?
C28 C29 1.438(14) . ?
C29 C30 1.411(14) . ?
C29 C34 1.412(14) . ?
C30 C31 1.404(14) . ?
C30 H30 0.9500 . ?
C31 C32 1.404(15) . ?
C31 H31 0.9500 . ?
C32 C33 1.386(15) . ?
C32 H32 0.9500 . ?
C33 C34 1.422(13) . ?
C33 H33 0.9500 . ?
C35 C44 1.433(15) . ?
C35 C36 1.485(14) . ?
C36 C41 1.394(14) . ?
C36 C37 1.400(15) . ?
C37 C38 1.390(15) . ?
C37 H37 0.9500 . ?
C38 C39 1.404(17) . ?
C38 H38 0.9500 . ?
C39 C40 1.381(18) . ?
C39 H39 0.9500 . ?
C40 C41 1.396(16) . ?
C40 H40 0.9500 . ?
C41 C42' 1.501(10) . ?
C41 C42 1.512(9) . ?
C42 C43 1.528(10) . ?
C42 H42A 0.9900 . ?
C42 H42B 0.9900 . ?
C43 C44 1.509(9) . ?
C43 H43A 0.9900 . ?
C43 H43B 0.9900 . ?
C42' C43' 1.530(10) . ?
C42' H42C 0.9900 . ?
C42' H42D 0.9900 . ?
C43' C44 1.504(10) . ?
C43' H43C 0.9900 . ?
C43' H43D 0.9900 . ?
C44 C45 1.409(15) . ?
C45 C46 1.533(15) . ?
C46 H46A 0.9800 . ?
C46 H46B 0.9800 . ?
C46 H46C 0.9800 . ?
C47 C48 1.370(15) . ?
C47 H47 0.9500 . ?
C48 C49 1.389(16) . ?
C48 H48 0.9500 . ?
C49 C50 1.384(15) . ?
C49 H49 0.9500 . ?
C50 C51 1.389(14) . ?
C50 H50 0.9500 . ?
C51 C52 1.494(13) . ?
C52 C53 1.388(14) . ?
C52 C57 1.442(13) . ?
C53 C54 1.366(16) . ?
C53 H53 0.9500 . ?
C54 C55 1.433(16) . ?
C54 H54 0.9500 . ?
C55 C56 1.415(15) . ?
C55 H55 0.9500 . ?
C56 C57 1.401(14) . ?
C56 H56 0.9500 . ?
C58 C59 1.350(17) . ?
C58 H58 0.9500 . ?
C59 C60 1.417(18) . ?
C59 H59 0.9500 . ?
C60 C61 1.386(17) . ?
C60 H60 0.9500 . ?
C61 C62 1.396(15) . ?
C61 H61 0.9500 . ?
C62 C63 1.453(14) . ?
C63 C64 1.405(15) . ?
C63 C68 1.434(15) . ?
C64 C65 1.390(16) . ?
C64 H64 0.9500 . ?
C65 C66 1.407(16) . ?
C65 H65 0.9500 . ?
C66 C67 1.386(15) . ?
C66 H66 0.9500 . ?
C67 C68 1.410(14) . ?
C67 H67 0.9500 . ?

loop_
_geom_torsion_atom_site_label_1
_geom_torsion_atom_site_label_2
_geom_torsion_atom_site_label_3
_geom_torsion_atom_site_label_4
_geom_torsion
_geom_torsion_site_symmetry_1
_geom_torsion_site_symmetry_2
_geom_torsion_site_symmetry_3
_geom_torsion_site_symmetry_4
_geom_torsion_publ_flag
C23 Ir1 O1 C1 174.0(9) . . . . ?
C34 Ir1 O1 C1 -68(5) . . . . ?
N1 Ir1 O1 C1 93.4(9) . . . . ?
N2 Ir1 O1 C1 -90.2(9) . . . . ?
O2 Ir1 O1 C1 -3.1(8) . . . . ?
C23 Ir1 O2 C11 -93(7) . . . . ?
C34 Ir1 O2 C11 172.9(8) . . . . ?
N1 Ir1 O2 C11 -90.2(8) . . . . ?
N2 Ir1 O2 C11 92.7(8) . . . . ?
O1 Ir1 O2 C11 -2.9(8) . . . . ?
C57 Ir2 O3 C35 35(5) . . . . ?
C68 Ir2 O3 C35 179.2(9) . . . . ?
N4 Ir2 O3 C35 -99.5(9) . . . . ?
N3 Ir2 O3 C35 83.9(9) . . . . ?
O4 Ir2 O3 C35 -4.5(8) . . . . ?
C57 Ir2 O4 C45 -168.1(8) . . . . ?
C68 Ir2 O4 C45 86(5) . . . . ?
N4 Ir2 O4 C45 97.9(8) . . . . ?
N3 Ir2 O4 C45 -86.4(8) . . . . ?
O3 Ir2 O4 C45 9.2(8) . . . . ?
C23 Ir1 N1 C13 -178.9(10) . . . . ?
C34 Ir1 N1 C13 94.7(10) . . . . ?
N2 Ir1 N1 C13 145(4) . . . . ?
O1 Ir1 N1 C13 -83.8(10) . . . . ?
O2 Ir1 N1 C13 1.3(10) . . . . ?
C23 Ir1 N1 C17 1.7(8) . . . . ?
C34 Ir1 N1 C17 -84.7(8) . . . . ?
N2 Ir1 N1 C17 -34(4) . . . . ?
O1 Ir1 N1 C17 96.8(8) . . . . ?
O2 Ir1 N1 C17 -178.1(7) . . . . ?
C23 Ir1 N2 C24 88.8(9) . . . . ?
C34 Ir1 N2 C24 175.4(9) . . . . ?
N1 Ir1 N2 C24 125(4) . . . . ?
O1 Ir1 N2 C24 -6.3(9) . . . . ?
O2 Ir1 N2 C24 -91.4(9) . . . . ?
C23 Ir1 N2 C28 -90.1(8) . . . . ?
C34 Ir1 N2 C28 -3.5(7) . . . . ?
N1 Ir1 N2 C28 -54(4) . . . . ?
O1 Ir1 N2 C28 174.8(7) . . . . ?
O2 Ir1 N2 C28 89.7(7) . . . . ?
C57 Ir2 N3 C47 -177.3(9) . . . . ?
C68 Ir2 N3 C47 -88.3(9) . . . . ?
N4 Ir2 N3 C47 -138(3) . . . . ?
O3 Ir2 N3 C47 6.0(9) . . . . ?
O4 Ir2 N3 C47 91.2(8) . . . . ?
C57 Ir2 N3 C51 1.0(7) . . . . ?
C68 Ir2 N3 C51 89.9(7) . . . . ?
N4 Ir2 N3 C51 40(4) . . . . ?
O3 Ir2 N3 C51 -175.8(7) . . . . ?
O4 Ir2 N3 C51 -90.6(7) . . . . ?
C57 Ir2 N4 C58 -90.6(10) . . . . ?
C68 Ir2 N4 C58 -179.7(10) . . . . ?
N3 Ir2 N4 C58 -129(3) . . . . ?
O3 Ir2 N4 C58 86.4(9) . . . . ?
O4 Ir2 N4 C58 1.1(9) . . . . ?
C57 Ir2 N4 C62 89.7(7) . . . . ?
C68 Ir2 N4 C62 0.6(7) . . . . ?
N3 Ir2 N4 C62 51(4) . . . . ?
O3 Ir2 N4 C62 -93.3(7) . . . . ?
O4 Ir2 N4 C62 -178.6(7) . . . . ?
Ir1 O1 C1 C10 8.0(16) . . . . ?
Ir1 O1 C1 C2 -171.3(6) . . . . ?
O1 C1 C2 C3 10.4(14) . . . . ?
C10 C1 C2 C3 -168.9(10) . . . . ?
O1 C1 C2 C7 -167.8(10) . . . . ?
C10 C1 C2 C7 12.8(15) . . . . ?
C7 C2 C3 C4 -4.4(17) . . . . ?
C1 C2 C3 C4 177.4(11) . . . . ?
C2 C3 C4 C5 2.1(19) . . . . ?
C3 C4 C5 C6 0.5(19) . . . . ?
C4 C5 C6 C7 -0.7(19) . . . . ?
C5 C6 C7 C2 -1.6(18) . . . . ?
C5 C6 C7 C8 174.0(13) . . . . ?
C3 C2 C7 C6 4.1(16) . . . . ?
C1 C2 C7 C6 -177.6(10) . . . . ?
C3 C2 C7 C8 -171.9(12) . . . . ?
C1 C2 C7 C8 6.4(16) . . . . ?
C6 C7 C8 C9 145.8(13) . . . . ?
C2 C7 C8 C9 -38.5(17) . . . . ?
C7 C8 C9 C10 50.7(17) . . . . ?
O1 C1 C10 C11 -7.0(18) . . . . ?
C2 C1 C10 C11 172.3(10) . . . . ?
O1 C1 C10 C9 -178.0(11) . . . . ?
C2 C1 C10 C9 1.2(15) . . . . ?
C8 C9 C10 C11 156.4(11) . . . . ?
C8 C9 C10 C1 -32.0(16) . . . . ?
Ir1 O2 C11 C10 4.5(15) . . . . ?
Ir1 O2 C11 C12 -177.5(6) . . . . ?
C1 C10 C11 O2 0.2(18) . . . . ?
C9 C10 C11 O2 171.3(10) . . . . ?
C1 C10 C11 C12 -177.8(10) . . . . ?
C9 C10 C11 C12 -6.7(15) . . . . ?
C17 N1 C13 C14 0.7(18) . . . . ?
Ir1 N1 C13 C14 -178.7(10) . . . . ?
N1 C13 C14 C15 1(2) . . . . ?
C13 C14 C15 C16 -1(2) . . . . ?
C14 C15 C16 C17 -1.9(19) . . . . ?
C13 N1 C17 C16 -3.2(16) . . . . ?
Ir1 N1 C17 C16 176.2(8) . . . . ?
C13 N1 C17 C18 180.0(10) . . . . ?
Ir1 N1 C17 C18 -0.6(12) . . . . ?
C15 C16 C17 N1 3.9(16) . . . . ?
C15 C16 C17 C18 -179.8(11) . . . . ?
N1 C17 C18 C19 177.9(9) . . . . ?
C16 C17 C18 C19 1.3(17) . . . . ?
N1 C17 C18 C23 -1.5(13) . . . . ?
C16 C17 C18 C23 -178.1(10) . . . . ?
C23 C18 C19 C20 0.4(15) . . . . ?
C17 C18 C19 C20 -179.0(10) . . . . ?
C18 C19 C20 C21 -1.0(15) . . . . ?
C19 C20 C21 C22 0.7(15) . . . . ?
C20 C21 C22 C23 0.3(15) . . . . ?
C21 C22 C23 C18 -1.0(15) . . . . ?
C21 C22 C23 Ir1 175.6(8) . . . . ?
C19 C18 C23 C22 0.6(14) . . . . ?
C17 C18 C23 C22 -180.0(9) . . . . ?
C19 C18 C23 Ir1 -176.4(7) . . . . ?
C17 C18 C23 Ir1 3.0(11) . . . . ?
C34 Ir1 C23 C22 -82.1(10) . . . . ?
N1 Ir1 C23 C22 -179.1(10) . . . . ?
N2 Ir1 C23 C22 -1.9(10) . . . . ?
O1 Ir1 C23 C22 93.9(10) . . . . ?
O2 Ir1 C23 C22 -177(32) . . . . ?
C34 Ir1 C23 C18 94.5(8) . . . . ?
N1 Ir1 C23 C18 -2.5(7) . . . . ?
N2 Ir1 C23 C18 174.6(7) . . . . ?
O1 Ir1 C23 C18 -89.5(7) . . . . ?
O2 Ir1 C23 C18 0(7) . . . . ?
C28 N2 C24 C25 0.1(16) . . . . ?
Ir1 N2 C24 C25 -178.8(9) . . . . ?
N2 C24 C25 C26 -1.1(18) . . . . ?
C24 C25 C26 C27 1.7(18) . . . . ?
C25 C26 C27 C28 -1.4(18) . . . . ?
C24 N2 C28 C27 0.3(15) . . . . ?
Ir1 N2 C28 C27 179.3(8) . . . . ?
C24 N2 C28 C29 -177.0(9) . . . . ?
Ir1 N2 C28 C29 2.0(11) . . . . ?
C26 C27 C28 N2 0.3(16) . . . . ?
C26 C27 C28 C29 177.2(11) . . . . ?
N2 C28 C29 C30 -179.4(10) . . . . ?
C27 C28 C29 C30 3.6(17) . . . . ?
N2 C28 C29 C34 1.6(13) . . . . ?
C27 C28 C29 C34 -175.4(10) . . . . ?
C34 C29 C30 C31 2.7(17) . . . . ?
C28 C29 C30 C31 -176.2(10) . . . . ?
C29 C30 C31 C32 -1.4(17) . . . . ?
C30 C31 C32 C33 -1.3(17) . . . . ?
C31 C32 C33 C34 2.7(17) . . . . ?
C30 C29 C34 C33 -1.3(15) . . . . ?
C28 C29 C34 C33 177.7(9) . . . . ?
C30 C29 C34 Ir1 176.4(8) . . . . ?
C28 C29 C34 Ir1 -4.6(12) . . . . ?
C32 C33 C34 C29 -1.4(16) . . . . ?
C32 C33 C34 Ir1 -178.8(8) . . . . ?
C23 Ir1 C34 C29 100.2(8) . . . . ?
N1 Ir1 C34 C29 -179.4(8) . . . . ?
N2 Ir1 C34 C29 4.3(7) . . . . ?
O1 Ir1 C34 C29 -18(5) . . . . ?
O2 Ir1 C34 C29 -82.7(8) . . . . ?
C23 Ir1 C34 C33 -82.4(10) . . . . ?
N1 Ir1 C34 C33 -1.9(10) . . . . ?
N2 Ir1 C34 C33 -178.2(10) . . . . ?
O1 Ir1 C34 C33 160(4) . . . . ?
O2 Ir1 C34 C33 94.7(9) . . . . ?
Ir2 O3 C35 C44 -3.0(15) . . . . ?
Ir2 O3 C35 C36 175.5(6) . . . . ?
O3 C35 C36 C41 175.3(9) . . . . ?
C44 C35 C36 C41 -6.1(14) . . . . ?
O3 C35 C36 C37 -5.9(14) . . . . ?
C44 C35 C36 C37 172.7(11) . . . . ?
C41 C36 C37 C38 0.9(18) . . . . ?
C35 C36 C37 C38 -177.9(11) . . . . ?
C36 C37 C38 C39 2.0(19) . . . . ?
C37 C38 C39 C40 -2.4(18) . . . . ?
C38 C39 C40 C41 -0.1(19) . . . . ?
C37 C36 C41 C40 -3.4(17) . . . . ?
C35 C36 C41 C40 175.4(10) . . . . ?
C37 C36 C41 C42' -163.4(17) . . . . ?
C35 C36 C41 C42' 15(2) . . . . ?
C37 C36 C41 C42 167.8(13) . . . . ?
C35 C36 C41 C42 -13.4(16) . . . . ?
C39 C40 C41 C36 3.0(19) . . . . ?
C39 C40 C41 C42' 162.2(19) . . . . ?
C39 C40 C41 C42 -167.7(14) . . . . ?
C36 C41 C42 C43 42(2) . . . . ?
C40 C41 C42 C43 -147.0(15) . . . . ?
C42' C41 C42 C43 -52(3) . . . . ?
C41 C42 C43 C44 -52(2) . . . . ?
C36 C41 C42' C43' -45(3) . . . . ?
C40 C41 C42' C43' 155.7(18) . . . . ?
C42 C41 C42' C43' 55(2) . . . . ?
C41 C42' C43' C44 67(3) . . . . ?
O3 C35 C44 C45 9.2(18) . . . . ?
C36 C35 C44 C45 -169.2(10) . . . . ?
O3 C35 C44 C43' -153.4(15) . . . . ?
C36 C35 C44 C43' 28.2(18) . . . . ?
O3 C35 C44 C43 172.7(12) . . . . ?
C36 C35 C44 C43 -5.7(16) . . . . ?
C42' C43' C44 C45 138.4(19) . . . . ?
C42' C43' C44 C35 -59(3) . . . . ?
C42' C43' C44 C43 51.7(18) . . . . ?
C42 C43 C44 C45 -160.7(14) . . . . ?
C42 C43 C44 C35 35(2) . . . . ?
C42 C43 C44 C43' -48(2) . . . . ?
Ir2 O4 C45 C44 -6.9(15) . . . . ?
Ir2 O4 C45 C46 176.4(7) . . . . ?
C35 C44 C45 O4 -3.8(18) . . . . ?
C43' C44 C45 O4 156.4(18) . . . . ?
C43 C44 C45 O4 -167.6(12) . . . . ?
C35 C44 C45 C46 172.7(10) . . . . ?
C43' C44 C45 C46 -27(2) . . . . ?
C43 C44 C45 C46 8.9(16) . . . . ?
C51 N3 C47 C48 -1.2(16) . . . . ?
Ir2 N3 C47 C48 176.9(9) . . . . ?
N3 C47 C48 C49 1.7(18) . . . . ?
C47 C48 C49 C50 -1.2(18) . . . . ?
C48 C49 C50 C51 0.3(17) . . . . ?
C47 N3 C51 C50 0.3(14) . . . . ?
Ir2 N3 C51 C50 -178.1(7) . . . . ?
C47 N3 C51 C52 177.7(9) . . . . ?
Ir2 N3 C51 C52 -0.6(10) . . . . ?
C49 C50 C51 N3 0.2(15) . . . . ?
C49 C50 C51 C52 -176.9(10) . . . . ?
N3 C51 C52 C53 176.3(9) . . . . ?
C50 C51 C52 C53 -6.5(15) . . . . ?
N3 C51 C52 C57 -0.3(12) . . . . ?
C50 C51 C52 C57 176.9(9) . . . . ?
C57 C52 C53 C54 -11.3(15) . . . . ?
C51 C52 C53 C54 172.4(9) . . . . ?
C52 C53 C54 C55 7.5(16) . . . . ?
C53 C54 C55 C56 -3.8(16) . . . . ?
C54 C55 C56 C57 3.5(16) . . . . ?
C55 C56 C57 C52 -6.4(15) . . . . ?
C55 C56 C57 Ir2 -179.5(8) . . . . ?
C53 C52 C57 C56 10.5(14) . . . . ?
C51 C52 C57 C56 -173.0(9) . . . . ?
C53 C52 C57 Ir2 -175.4(8) . . . . ?
C51 C52 C57 Ir2 1.1(11) . . . . ?
C68 Ir2 C57 C56 76.9(10) . . . . ?
N4 Ir2 C57 C56 -4.5(10) . . . . ?
N3 Ir2 C57 C56 171.9(10) . . . . ?
O3 Ir2 C57 C56 -139(4) . . . . ?
O4 Ir2 C57 C56 -99.4(10) . . . . ?
C68 Ir2 C57 C52 -96.1(8) . . . . ?
N4 Ir2 C57 C52 -177.5(7) . . . . ?
N3 Ir2 C57 C52 -1.1(7) . . . . ?
O3 Ir2 C57 C52 48(5) . . . . ?
O4 Ir2 C57 C52 87.6(7) . . . . ?
C62 N4 C58 C59 -3.1(18) . . . . ?
Ir2 N4 C58 C59 177.1(10) . . . . ?
N4 C58 C59 C60 5(2) . . . . ?
C58 C59 C60 C61 -4.7(19) . . . . ?
C59 C60 C61 C62 3.1(18) . . . . ?
C58 N4 C62 C61 1.2(15) . . . . ?
Ir2 N4 C62 C61 -179.0(8) . . . . ?
C58 N4 C62 C63 179.5(10) . . . . ?
Ir2 N4 C62 C63 -0.8(11) . . . . ?
C60 C61 C62 N4 -1.3(16) . . . . ?
C60 C61 C62 C63 -179.3(11) . . . . ?
N4 C62 C63 C64 -176.4(9) . . . . ?
C61 C62 C63 C64 1.7(17) . . . . ?
N4 C62 C63 C68 0.5(12) . . . . ?
C61 C62 C63 C68 178.6(10) . . . . ?
C68 C63 C64 C65 1.2(15) . . . . ?
C62 C63 C64 C65 177.9(10) . . . . ?
C63 C64 C65 C66 0.8(16) . . . . ?
C64 C65 C66 C67 -2.0(16) . . . . ?
C65 C66 C67 C68 1.2(16) . . . . ?
C66 C67 C68 C63 0.6(15) . . . . ?
C66 C67 C68 Ir2 -177.9(8) . . . . ?
C64 C63 C68 C67 -1.9(14) . . . . ?
C62 C63 C68 C67 -178.8(9) . . . . ?
C64 C63 C68 Ir2 176.9(8) . . . . ?
C62 C63 C68 Ir2 0.0(11) . . . . ?
C57 Ir2 C68 C67 84.3(10) . . . . ?
N4 Ir2 C68 C67 178.3(10) . . . . ?
N3 Ir2 C68 C67 2.7(10) . . . . ?
O3 Ir2 C68 C67 -93.2(9) . . . . ?
O4 Ir2 C68 C67 -170(5) . . . . ?
C57 Ir2 C68 C63 -94.3(8) . . . . ?
N4 Ir2 C68 C63 -0.3(7) . . . . ?
N3 Ir2 C68 C63 -175.9(7) . . . . ?
O3 Ir2 C68 C63 88.2(7) . . . . ?
O4 Ir2 C68 C63 12(6) . . . . ?
